data_1533957
loop_
_publ_author_name
'Kasahi, M.'
'Abe, S.'
'Samata, H.'
'Taniguchi, T.'
'Ozawa, T.'
'Nagata, Y.'

_publ_section_title
;
 Superconductivity of M Rh Ge2 (M = Zr, Hf)
;
_journal_name_full 'Journal of Alloys Compd.'
_journal_page_first 51
_journal_page_last 57
_journal_volume 368
_journal_year 2004
_chemical_formula_sum 'Ge2 Hf Rh'
_chemical_name_systematic 'Hf Rh Ge2'
_space_group_IT_number 55
_symmetry_space_group_name_Hall '-P 2 2ab'
_symmetry_space_group_name_H-M 'P b a m'
_cell_angle_alpha 90
_cell_angle_beta 90
_cell_angle_gamma 90
_cell_formula_units_Z 12
_cell_length_a 9.31
_cell_length_b 10.465
_cell_length_c 8.053
_cell_volume 784.597
_citation_journal_id_ASTM JALCEU
_cod_data_source_file Kasahi_JALCEU_2004_1438.cif
_cod_data_source_block Ge2Hf1Rh1
_cod_original_formula_sum 'Ge2 Hf1 Rh1'
_cod_database_code 1533957

loop_
_symmetry_equiv_pos_as_xyz
x,y,z
-x,-y,z
x+1/2,-y+1/2,-z
-x+1/2,y+1/2,-z
-x,-y,-z
x,y,-z
-x-1/2,y-1/2,z
x-1/2,-y-1/2,z

loop_
_atom_site_label
_atom_site_type_symbol
_atom_site_fract_x
_atom_site_fract_y
_atom_site_fract_z
_atom_site_occupancy
_atom_site_U_iso_or_equiv
Ge1 Ge 0.031 0.3838 0 1 0.0
Rh2 Rh 0.0999 0.2527 0.25 1 0.0
Hf2 Hf 0.3326 0.0464 0.245 1 0.0
Ge3 Ge 0.0477 0.3877 0.5 1 0.0
Ge2 Ge 0.1253 0.099 0 1 0.0
Hf1 Hf 0.336 0.3165 0 1 0.0
Ge5 Ge 0.3427 0.3173 0.3479 1 0.0
Rh1 Rh 0 0 0.2445 1 0.0
Ge4 Ge 0.1379 0.0951 0.5 1 0.0
